data_2104614
loop_
_publ_author_name
'Marsh, Richard E.'

_publ_section_title
;
 Space groups <i>P</i>1 and <i>Cc</i>: how are they doing?
;
_journal_coeditor_code BK5088
_journal_issue 6
_journal_name_full 'Acta Crystallographica Section B'
_journal_page_first 782
_journal_page_last 783
_journal_paper_doi 10.1107/S0108768109046448
_journal_volume 65
_journal_year 2009
_chemical_formula_moiety 'C17 H26 N3 O2 P'
_chemical_formula_sum 'C17 H26 N3 O2 P'
_chemical_formula_weight 335.4
_chemical_name_systematic
;
N-Benzoyl-N',N"-bis(piperidine)phosphoric triamide
;
_space_group_IT_number 15
_symmetry_cell_setting monoclinic
_symmetry_space_group_name_Hall '-C 2yc'
_symmetry_space_group_name_H-M 'C 1 2/c 1'
_cell_angle_alpha 90.0
_cell_angle_beta 106.339
_cell_angle_gamma 90.0
_cell_formula_units_Z 8
_cell_length_a 15.127
_cell_length_b 10.928
_cell_length_c 22.186
_cell_measurement_reflns_used 824
_cell_measurement_temperature 120(2)
_cell_measurement_theta_max 36
_cell_measurement_theta_min 3
_cell_volume 3519.404
_diffrn_ambient_temperature 120(2)
_diffrn_radiation_type MoK\a
_diffrn_radiation_wavelength 0.71073
_exptl_crystal_colour colorless
_exptl_crystal_density_diffrn 1.262
_exptl_crystal_description prism
_exptl_crystal_F_000 1440
_cod_data_source_file bk5088.cif
_cod_data_source_block LARTOO
_cod_depositor_comments
;
The following automatic conversions were performed:
'_symmetry_cell_setting' value 'Monoclinic' changed to 'monoclinic'
according to '/home/saulius/struct/CIF-dictionaries/cif_core.dic'
dictionary named 'cif_core.dic' version 2.4.1 from 2010-06-29.

Automatic conversion script
Id: cif_fix_enum 1527 2010-12-29 10:47:43Z saulius 

The following automatic conversions were performed:

'_symmetry_cell_setting' value 'Monoclinic' changed to 'monoclinic'
according to /home/saulius/struct/CIF-dictionaries/cif_core.dic
dictionary named 'cif_core.dic' version 2.4.1 from 2010-06-29.

Automatic conversion script
Id: cif_fix_values 1715 2011-07-08 13:25:40Z adriana 
;
_cod_original_cell_volume 3519.4(13)
_cod_original_sg_symbol_H-M C2/c
_cod_database_code 2104614

loop_
_symmetry_equiv_pos_as_xyz
'x, y, z'
'-x, y, 1/2-z'
'-x, -y, -z'
'x, -y, 1/2+z'
'1/2+x, 1/2+y, z'
'1/2-x, 1/2+y, 1/2-z'
'1/2-x, 1/2-y, -z'
'1/2+x, 1/2-y, 1/2+z'

loop_
_atom_site_label
_atom_site_type_symbol
_atom_site_fract_x
_atom_site_fract_y
_atom_site_fract_z
_atom_site_occupancy
P1 P 0.4586 0.1511 0.1450 1
O1 O 0.5356 0.0853 0.1872 1
O2 O 0.2692 0.2738 0.1174 1
N1 N 0.3840 0.1719 0.1875 1
H1 H 0.4140 0.1213 0.2353 1
N2 N 0.4163 0.0746 0.0811 1
N3 N 0.4758 0.2872 0.1207 1
C1 C 0.2985 0.2247 0.1692 1
C2 C 0.2418 0.2224 0.2137 1
C3 C 0.1747 0.3123 0.2069 1
H2 H 0.1672 0.3710 0.1756 1
C4 C 0.1184 0.3142 0.2472 1
H3 H 0.0735 0.3742 0.2428 1
C5 C 0.1294 0.2273 0.2932 1
H4 H 0.0923 0.2286 0.3202 1
C6 C 0.1957 0.1384 0.2993 1
H5 H 0.2025 0.0790 0.3302 1
C7 C 0.2519 0.1363 0.2602 1
H6 H 0.2969 0.0762 0.2652 1
C8 C 0.4419 -0.0538 0.0746 1
H7 H 0.4767 -0.0586 0.0440 1
H8 H 0.4812 -0.0826 0.1145 1
C9 C 0.3601 -0.1335 0.0545 1
H9 H 0.3296 -0.1371 0.0875 1
H10 H 0.3792 -0.2158 0.0476 1
C10 C 0.2923 -0.0863 -0.0058 1
H11 H 0.2372 -0.1365 -0.0165 1
H12 H 0.3201 -0.0906 -0.0402 1
C11 C 0.2668 0.0475 0.0042 1
H13 H 0.2265 0.0795 -0.0346 1
H14 H 0.2340 0.0503 0.0359 1
C12 C 0.3502 0.1241 0.0242 1
H15 H 0.3794 0.1283 -0.0095 1
H16 H 0.3330 0.2065 0.0325 1
C13 C 0.4636 0.4084 0.1467 0.5
H17 H 0.4326 0.4012 0.1790 0.5
H18 H 0.4287 0.4622 0.1144 0.5
C14 C 0.5629 0.4549 0.1743 0.5
H19 H 0.5611 0.5300 0.1966 0.5
H20 H 0.5972 0.3960 0.2040 0.5
C15 C 0.6125 0.4786 0.1234 0.5
H21 H 0.5834 0.5450 0.0967 0.5
H22 H 0.6759 0.5000 0.1425 0.5
C16 C 0.6062 0.3599 0.0848 0.5
H23 H 0.6437 0.2980 0.1102 0.5
H24 H 0.6300 0.3756 0.0497 0.5
C17 C 0.5056 0.3124 0.0594 0.5
H25 H 0.5038 0.2388 0.0355 0.5
H26 H 0.4666 0.3727 0.0335 0.5
C18? C 0.5116 0.3825 0.1786 0.5
H27? H 0.4727 0.3800 0.2064 0.5
H28? H 0.5742 0.3648 0.2023 0.5
C19? C 0.5040 0.4985 0.1468 0.5
H29? H 0.5222 0.5616 0.1777 0.5
H30? H 0.4412 0.5127 0.1238 0.5
C20? C 0.5654 0.5070 0.1025 0.5
H31? H 0.5519 0.5794 0.0784 0.5
H32? H 0.6278 0.5094 0.1264 0.5
C21? C 0.5480 0.3960 0.0582 0.5
H33? H 0.4888 0.4014 0.0294 0.5
H34? H 0.5921 0.3960 0.0352 0.5
C22? C 0.5564 0.2802 0.0938 0.5
H35? H 0.6137 0.2757 0.1264 0.5
H36? H 0.5512 0.2108 0.0664 0.5

loop_
_geom_angle_atom_site_label_1
_geom_angle_atom_site_label_2
_geom_angle_atom_site_label_3
_geom_angle
_geom_angle_site_symmetry_1
_geom_angle_site_symmetry_2
_geom_angle_site_symmetry_3
_geom_angle_publ_flag
O1 P1 N1 104.33 . . . yes
O1 P1 N2 110.80 . . . yes
O1 P1 N3 119.26 . . . yes
N1 P1 N2 113.62 . . . yes
N1 P1 N3 104.95 . . . yes
N2 P1 N3 104.07 . . . yes
P1 N1 C1 128.26 . . . yes
P1 N2 C8 121.92 . . . yes
P1 N2 C12 124.56 . . . yes
C8 N2 C12 113.52 . . . yes
P1 N3 C13 129.86 . . . yes
P1 N3 C17 123.91 . . . yes
P1 N3 C18 111.89 . . . yes
P1 N3 C22 107.95 . . . yes
C13 N3 C17 106.17 . . . yes
C13 N3 C18 33.52 . . . yes
C13 N3 C22 113.91 . . . yes
C17 N3 C18 117.31 . . . yes
C17 N3 C22 37.20 . . . yes
C18 N3 C22 102.68 . . . yes
C1 N1 H1 124.00 . . . no
P1 N1 H1 107.00 . . . no
O2 C1 C2 120.40 . . . yes
N1 C1 C2 118.14 . . . yes
O2 C1 N1 121.46 . . . yes
C3 C2 C7 119.31 . . . no
C1 C2 C3 117.29 . . . no
C1 C2 C7 123.40 . . . no
C2 C3 C4 119.92 . . . no
C3 C4 C5 119.88 . . . no
C4 C5 C6 119.70 . . . no
C5 C6 C7 120.85 . . . no
C2 C7 C6 120.32 . . . no
N2 C8 C9 111.74 . . . yes
C8 C9 C10 111.37 . . . no
C9 C10 C11 109.09 . . . no
C10 C11 C12 110.71 . . . no
N2 C12 C11 111.47 . . . yes
N3 C13 C18 82.19 . . . yes
N3 C13 C14 103.66 . . . yes
C14 C13 C19 42.60 . . . no
N3 C13 C19 129.73 . . . yes
C14 C13 C18 46.69 . . . no
C18 C13 C19 87.57 . . . no
C13 C14 C19 48.77 . . . no
C13 C14 C20 90.82 . . . no
C15 C14 C18 131.72 . . . no
C15 C14 C19 90.37 . . . no
C15 C14 C20 27.84 . . . no
C18 C14 C19 82.84 . . . no
C18 C14 C20 120.62 . . . no
C19 C14 C20 62.60 . . . no
C13 C14 C15 112.64 . . . no
C13 C14 C18 35.62 . . . no
C14 C15 C20 87.24 . . . no
C14 C15 C21 104.20 . . . no
C16 C15 C21 34.38 . . . no
C20 C15 C21 61.32 . . . no
C16 C15 C20 95.69 . . . no
C14 C15 C16 107.36 . . . no
C15 C16 C22 117.38 . . . no
C17 C16 C21 45.90 . . . no
C17 C16 C22 39.20 . . . no
C21 C16 C22 83.95 . . . no
C15 C16 C21 84.37 . . . no
C15 C16 C17 112.52 . . . no
N3 C17 C21 117.93 . . . yes
N3 C17 C16 103.55 . . . yes
C16 C17 C22 50.73 . . . no
C21 C17 C22 89.01 . . . no
N3 C17 C22 67.52 . . . yes
C16 C17 C21 39.53 . . . no
N3 C18 C19 102.37 . . . yes
N3 C18 C13 64.30 . . . yes
N3 C18 C14 117.78 . . . yes
C14 C18 C19 45.95 . . . no
C13 C18 C19 53.52 . . . no
C13 C18 C14 97.69 . . . no
C13 C19 C18 38.91 . . . no
C13 C19 C20 117.68 . . . no
C14 C19 C20 80.26 . . . no
C18 C19 C20 112.85 . . . no
C14 C19 C18 51.21 . . . no
C13 C19 C14 88.64 . . . no
C14 C20 C21 106.84 . . . no
C15 C20 C19 101.97 . . . no
C15 C20 C21 91.66 . . . no
C19 C20 C21 109.67 . . . no
C14 C20 C15 64.92 . . . no
C14 C20 C19 37.14 . . . no
C15 C21 C16 61.26 . . . no
C15 C21 C22 93.20 . . . no
C16 C21 C17 94.57 . . . no
C16 C21 C20 88.27 . . . no
C16 C21 C22 54.12 . . . no
C17 C21 C20 128.64 . . . no
C17 C21 C22 41.69 . . . no
C20 C21 C22 111.13 . . . no
C15 C21 C20 27.02 . . . no
C15 C21 C17 126.17 . . . no
N3 C22 C17 75.27 . . . yes
N3 C22 C21 102.20 . . . yes
C16 C22 C21 41.93 . . . no
C17 C22 C21 49.30 . . . no
C16 C22 C17 90.07 . . . no
N3 C22 C16 130.11 . . . yes
C2 C3 H2 120.00 . . . no
C4 C3 H2 120.00 . . . no
C3 C4 H3 120.00 . . . no
C5 C4 H3 120.00 . . . no
C4 C5 H4 120.00 . . . no
C6 C5 H4 120.00 . . . no
C5 C6 H5 120.00 . . . no
C7 C6 H5 120.00 . . . no
C2 C7 H6 120.00 . . . no
C6 C7 H6 120.00 . . . no
N2 C8 H7 109.00 . . . no
N2 C8 H8 109.00 . . . no
C9 C8 H7 109.00 . . . no
C9 C8 H8 109.00 . . . no
H7 C8 H8 108.00 . . . no
C8 C9 H9 109.00 . . . no
C8 C9 H10 109.00 . . . no
C10 C9 H9 109.00 . . . no
C10 C9 H10 109.00 . . . no
H9 C9 H10 108.00 . . . no
C9 C10 H11 110.00 . . . no
C9 C10 H12 110.00 . . . no
C11 C10 H11 110.00 . . . no
C11 C10 H12 110.00 . . . no
H11 C10 H12 108.00 . . . no
C10 C11 H13 110.00 . . . no
C10 C11 H14 110.00 . . . no
C12 C11 H13 109.00 . . . no
C12 C11 H14 109.00 . . . no
H13 C11 H14 108.00 . . . no
N2 C12 H15 109.00 . . . no
N2 C12 H16 109.00 . . . no
C11 C12 H15 109.00 . . . no
C11 C12 H16 109.00 . . . no
H15 C12 H16 108.00 . . . no
N3 C13 H17 111.00 . . . no
N3 C13 H18 111.00 . . . no
N3 C13 H27 101.00 . . . no
N3 C13 H30 135.00 . . . no
C14 C13 H17 111.00 . . . no
C14 C13 H18 111.00 . . . no
C14 C13 H27 82.00 . . . no
C14 C13 H30 89.00 . . . no
C18 C13 H17 81.00 . . . no
C18 C13 H18 158.00 . . . no
C18 C13 H27 47.00 . . . no
C18 C13 H30 132.00 . . . no
C19 C13 H17 116.00 . . . no
C19 C13 H18 70.00 . . . no
C19 C13 H27 107.00 . . . no
C19 C13 H30 46.00 . . . no
H17 C13 H18 109.00 . . . no
H17 C13 H27 34.00 . . . no
H17 C13 H30 104.00 . . . no
H18 C13 H27 140.00 . . . no
H18 C13 H30 28.00 . . . no
H27 C13 H30 124.00 . . . no
C13 C14 H19 109.00 . . . no
C13 C14 H20 109.00 . . . no
C13 C14 H28 85.00 . . . no
C13 C14 H29 84.00 . . . no
C15 C14 H19 109.00 . . . no
C15 C14 H20 110.00 . . . no
C15 C14 H28 121.00 . . . no
C15 C14 H29 103.00 . . . no
C18 C14 H19 116.00 . . . no
C18 C14 H20 74.00 . . . no
C18 C14 H28 50.00 . . . no
C18 C14 H29 106.00 . . . no
C19 C14 H19 77.00 . . . no
C19 C14 H20 156.00 . . . no
C19 C14 H28 133.00 . . . no
C19 C14 H29 46.00 . . . no
C20 C14 H19 102.00 . . . no
C20 C14 H20 136.00 . . . no
C20 C14 H28 139.00 . . . no
C20 C14 H29 84.00 . . . no
H19 C14 H20 108.00 . . . no
H19 C14 H28 118.00 . . . no
H19 C14 H29 31.00 . . . no
H20 C14 H28 24.00 . . . no
H20 C14 H29 136.00 . . . no
H28 C14 H29 136.00 . . . no
C14 C15 H21 110.00 . . . no
C14 C15 H22 110.00 . . . no
C14 C15 H32 113.00 . . . no
C16 C15 H21 110.00 . . . no
C16 C15 H22 110.00 . . . no
C16 C15 H32 137.00 . . . no
C20 C15 H21 34.00 . . . no
C20 C15 H22 141.00 . . . no
C20 C15 H32 99.00 . . . no
C21 C15 H21 80.00 . . . no
C21 C15 H22 138.00 . . . no
C21 C15 H32 137.00 . . . no
H21 C15 H22 108.00 . . . no
H21 C15 H32 67.00 . . . no
H22 C15 H32 43.00 . . . no
C15 C16 H23 109.00 . . . no
C15 C16 H24 109.00 . . . no
C15 C16 H34 102.00 . . . no
C15 C16 H35 103.00 . . . no
C17 C16 H23 110.00 . . . no
C17 C16 H24 109.00 . . . no
C17 C16 H34 82.00 . . . no
C17 C16 H35 84.00 . . . no
C21 C16 H23 155.00 . . . no
C21 C16 H24 85.00 . . . no
C21 C16 H34 52.00 . . . no
C21 C16 H35 127.00 . . . no
C22 C16 H23 72.00 . . . no
C22 C16 H24 131.00 . . . no
C22 C16 H34 117.00 . . . no
C22 C16 H35 45.00 . . . no
H23 C16 H24 108.00 . . . no
H23 C16 H34 137.00 . . . no
H23 C16 H35 32.00 . . . no
H24 C16 H34 33.00 . . . no
H24 C16 H35 137.00 . . . no
H34 C16 H35 154.00 . . . no
N3 C17 H25 111.00 . . . no
N3 C17 H26 111.00 . . . no
N3 C17 H33 125.00 . . . no
N3 C17 H36 91.00 . . . no
C16 C17 H25 111.00 . . . no
C16 C17 H26 111.00 . . . no
C16 C17 H33 88.00 . . . no
C16 C17 H36 79.00 . . . no
C21 C17 H25 127.00 . . . no
C21 C17 H26 72.00 . . . no
C21 C17 H33 49.00 . . . no
C21 C17 H36 114.00 . . . no
C22 C17 H25 91.00 . . . no
C22 C17 H26 158.00 . . . no
C22 C17 H33 138.00 . . . no
C22 C17 H36 48.00 . . . no
H25 C17 H26 109.00 . . . no
H25 C17 H33 115.00 . . . no
H25 C17 H36 44.00 . . . no
H26 C17 H33 24.00 . . . no
H26 C17 H36 151.00 . . . no
H33 C17 H36 144.00 . . . no
N3 C18 H17 90.00 . . . no
N3 C18 H20 120.00 . . . no
N3 C18 H27 111.00 . . . no
N3 C18 H28 111.00 . . . no
C13 C18 H17 52.00 . . . no
C13 C18 H20 144.00 . . . no
C13 C18 H27 91.00 . . . no
C13 C18 H28 160.00 . . . no
C14 C18 H17 126.00 . . . no
C14 C18 H20 47.00 . . . no
C14 C18 H27 129.00 . . . no
C14 C18 H28 66.00 . . . no
C19 C18 H17 85.00 . . . no
C19 C18 H20 93.00 . . . no
C19 C18 H27 111.00 . . . no
C19 C18 H28 112.00 . . . no
H17 C18 H20 149.00 . . . no
H17 C18 H27 39.00 . . . no
H17 C18 H28 148.00 . . . no
H20 C18 H27 117.00 . . . no
H20 C18 H28 19.00 . . . no
H27 C18 H28 109.00 . . . no
C13 C19 H18 47.00 . . . no
C13 C19 H19 118.00 . . . no
C13 C19 H29 131.00 . . . no
C13 C19 H30 72.00 . . . no
C14 C19 H18 134.00 . . . no
C14 C19 H19 49.00 . . . no
C14 C19 H29 83.00 . . . no
C14 C19 H30 161.00 . . . no
C18 C19 H18 86.00 . . . no
C18 C19 H19 82.00 . . . no
C18 C19 H29 108.00 . . . no
C18 C19 H30 110.00 . . . no
C20 C19 H18 106.00 . . . no
C20 C19 H19 99.00 . . . no
C20 C19 H29 108.00 . . . no
C20 C19 H30 110.00 . . . no
H18 C19 H19 155.00 . . . no
H18 C19 H29 133.00 . . . no
H18 C19 H30 29.00 . . . no
H19 C19 H29 35.00 . . . no
H19 C19 H30 140.00 . . . no
H29 C19 H30 108.00 . . . no
C14 C20 H21 129.00 . . . no
C14 C20 H31 139.00 . . . no
C14 C20 H32 76.00 . . . no
C15 C20 H21 91.00 . . . no
C15 C20 H31 132.00 . . . no
C15 C20 H32 25.00 . . . no
C19 C20 H21 130.00 . . . no
C19 C20 H31 110.00 . . . no
C19 C20 H32 109.00 . . . no
C21 C20 H21 118.00 . . . no
C21 C20 H31 109.00 . . . no
C21 C20 H32 110.00 . . . no
H21 C20 H31 42.00 . . . no
H21 C20 H32 67.00 . . . no
H31 C20 H32 109.00 . . . no
C15 C21 H24 83.00 . . . no
C15 C21 H26 137.00 . . . no
C15 C21 H33 137.00 . . . no
C15 C21 H34 98.00 . . . no
C16 C21 H24 46.00 . . . no
C16 C21 H26 143.00 . . . no
C16 C21 H33 160.00 . . . no
C16 C21 H34 71.00 . . . no
C17 C21 H24 116.00 . . . no
C17 C21 H26 48.00 . . . no
C17 C21 H33 68.00 . . . no
C17 C21 H34 120.00 . . . no
C20 C21 H24 103.00 . . . no
C20 C21 H26 115.00 . . . no
C20 C21 H33 110.00 . . . no
C20 C21 H34 109.00 . . . no
C22 C21 H24 89.00 . . . no
C22 C21 H26 89.00 . . . no
C22 C21 H33 110.00 . . . no
C22 C21 H34 109.00 . . . no
H24 C21 H26 140.00 . . . no
H24 C21 H33 131.00 . . . no
H24 C21 H34 25.00 . . . no
H26 C21 H33 21.00 . . . no
H26 C21 H34 122.00 . . . no
H33 C21 H34 108.00 . . . no
N3 C22 H23 140.00 . . . no
N3 C22 H25 94.00 . . . no
N3 C22 H35 111.00 . . . no
N3 C22 H36 111.00 . . . no
C16 C22 H23 45.00 . . . no
C16 C22 H25 108.00 . . . no
C16 C22 H35 72.00 . . . no
C16 C22 H36 114.00 . . . no
C17 C22 H23 133.00 . . . no
C17 C22 H25 44.00 . . . no
C17 C22 H35 161.00 . . . no
C17 C22 H36 83.00 . . . no
C21 C22 H23 87.00 . . . no
C21 C22 H25 81.00 . . . no
C21 C22 H35 112.00 . . . no
C21 C22 H36 111.00 . . . no
H23 C22 H25 126.00 . . . no
H23 C22 H35 32.00 . . . no
H23 C22 H36 101.00 . . . no
H25 C22 H35 147.00 . . . no
H25 C22 H36 40.00 . . . no
H35 C22 H36 109.00 . . . no

loop_
_geom_bond_atom_site_label_1
_geom_bond_atom_site_label_2
_geom_bond_distance
_geom_bond_site_symmetry_1
_geom_bond_site_symmetry_2
_geom_bond_publ_flag
P1 O1 1.4618 . . yes
P1 N1 1.6772 . . yes
P1 N2 1.6149 . . yes
P1 N3 1.6277 . . yes
O2 C1 1.2323 . . yes
N1 C1 1.3693 . . yes
N2 C8 1.4734 . . yes
N2 C12 1.4751 . . yes
N3 C13 1.4768 . . yes
N3 C17 1.5728 . . yes
N3 C18 1.6238 . . yes
N3 C22 1.5027 . . yes
N1 H1 1.1700 . . no
C1 C2 1.4790 . . no
C2 C7 1.3727 . . no
C2 C3 1.3900 . . no
C3 C4 1.3977 . . no
C4 C5 1.3695 . . no
C5 C6 1.3754 . . no
C6 C7 1.3750 . . no
C8 C9 1.4758 . . no
C9 C10 1.5283 . . no
C10 C11 1.5441 . . no
C11 C12 1.4745 . . no
C13 C14 1.5401 . . no
C13 C19 1.1585 . . no
C13 C18 0.9050 . . no
C14 C15 1.5434 . . no
C14 C19 1.0427 . . no
C14 C20 1.7021 . . no
C14 C18 1.1309 . . no
C15 C16 1.5425 . . no
C15 C20 0.7957 . . no
C15 C21 1.7507 . . no
C16 C17 1.5557 . . no
C16 C21 0.9933 . . no
C16 C22 1.2044 . . no
C17 C22 0.9833 . . no
C17 C21 1.1209 . . no
C18 C19 1.4395 . . no
C19 C20 1.5333 . . no
C20 C21 1.5366 . . no
C21 C22 1.4781 . . no
C3 H2 0.9300 . . no
C4 H3 0.9300 . . no
C5 H4 0.9300 . . no
C6 H5 0.9300 . . no
C7 H6 0.9300 . . no
C8 H7 0.9700 . . no
C8 H8 0.9700 . . no
C9 H9 0.9700 . . no
C9 H10 0.9700 . . no
C10 H11 0.9700 . . no
C10 H12 0.9700 . . no
C11 H13 0.9700 . . no
C11 H14 0.9700 . . no
C12 H15 0.9700 . . no
C12 H16 0.9700 . . no
C13 H17 0.9600 . . no
C13 H18 0.9600 . . no
C13 H27 1.3300 . . no
C13 H30 1.2600 . . no
C14 H19 0.9600 . . no
C14 H20 0.9600 . . no
C14 H28 1.1500 . . no
C14 H29 1.3300 . . no
C15 H21 0.9600 . . no
C15 H22 0.9600 . . no
C15 H32 0.4000 . . no
C16 H23 0.9600 . . no
C16 H24 0.9600 . . no
C16 H34 1.1300 . . no
C16 H35 1.2900 . . no
C17 H25 0.9600 . . no
C17 H26 0.9600 . . no
C17 H33 1.1700 . . no
C17 H36 1.2900 . . no
C18 H17 1.2100 . . no
C18 H20 1.2700 . . no
C18 H27 0.9700 . . no
C18 H28 0.9600 . . no
C19 H18 1.2300 . . no
C19 H19 1.2400 . . no
C19 H29 0.9600 . . no
C19 H30 0.9600 . . no
C20 H21 0.5300 . . no
C20 H31 0.9400 . . no
C20 H32 0.9400 . . no
C21 H24 1.3200 . . no
C21 H26 1.2300 . . no
C21 H33 0.9400 . . no
C21 H34 0.9500 . . no
C22 H23 1.2800 . . no
C22 H25 1.3900 . . no
C22 H35 0.9600 . . no
C22 H36 0.9600 . . no
